data_1555287
loop_
_publ_author_name
'\'Alvarez, Mar\'ia'
'Galindo, Agust\'in'
'P\'erez, Pedro J.'
'Carmona, Ernesto'

_publ_section_title
;
 Molybdenum and tungsten complexes with carbon dioxide and ethylene
 ligands
;
_journal_issue 37
_journal_name_full 'Chemical Science'
_journal_page_first 8541
_journal_paper_doi 10.1039/C9SC03225H
_journal_volume 10
_journal_year 2019
_chemical_formula_moiety 'C35 H31 Mo N O2 P2, 2(C4 H8 O)'
_chemical_formula_sum 'C43 H47 Mo N O4 P2'
_chemical_formula_weight 799.69
_chemical_properties_physical 'air-sensitive, moisture-sensitive,Air-sensitive,Moisture-sensitive'
_space_group_crystal_system triclinic
_space_group_IT_number 2
_space_group_name_Hall '-P 1'
_space_group_name_H-M_alt 'P -1'
_atom_sites_solution_hydrogens geom
_audit_creation_date 2016-12-08
_audit_creation_method
;
Olex2 1.2
(compiled 2016.11.30 svn.r3356 for OlexSys, GUI svn.r5269)
;
_audit_update_record
;
2019-04-23 deposited with the CCDC.	2019-08-13 downloaded from the CCDC.
;
_cell_angle_alpha 100.120(4)
_cell_angle_beta 101.056(4)
_cell_angle_gamma 90.987(4)
_cell_formula_units_Z 2
_cell_length_a 11.1529(10)
_cell_length_b 12.0142(12)
_cell_length_c 14.6450(15)
_cell_measurement_reflns_used 9717
_cell_measurement_temperature 100
_cell_measurement_theta_max 27.49
_cell_measurement_theta_min 2.44
_cell_volume 1893.3(3)
_computing_cell_refinement 'Bruker Apex3, 2016'
_computing_data_collection 'Bruker Apex3, 2016'
_computing_data_reduction 'SAINT v8.35A (Bruker, 2016)'
_computing_molecular_graphics 'Olex2 (Dolomanov et al., 2009)'
_computing_publication_material 'Olex2 (Dolomanov et al., 2009)'
_computing_structure_refinement 'XL (Sheldrick, 2008)'
_computing_structure_solution 'XT (Sheldrick, 2015)'
_diffrn_ambient_temperature 100
_diffrn_measured_fraction_theta_full 0.999
_diffrn_measured_fraction_theta_max 0.999
_diffrn_measurement_device 'Fixed Chi'
_diffrn_measurement_device_type 'Bruker D8 Quest CCD Apex3'
_diffrn_measurement_method '\f and \w scans'
_diffrn_radiation_monochromator multilayer
_diffrn_radiation_probe x-ray
_diffrn_radiation_type MoK\a
_diffrn_radiation_wavelength 0.71073
_diffrn_reflns_av_R_equivalents 0.0885
_diffrn_reflns_av_unetI/netI 0.0276
_diffrn_reflns_Laue_measured_fraction_full 0.999
_diffrn_reflns_Laue_measured_fraction_max 0.999
_diffrn_reflns_limit_h_max 13
_diffrn_reflns_limit_h_min -13
_diffrn_reflns_limit_k_max 14
_diffrn_reflns_limit_k_min -14
_diffrn_reflns_limit_l_max 18
_diffrn_reflns_limit_l_min -18
_diffrn_reflns_number 133684
_diffrn_reflns_point_group_measured_fraction_full 0.999
_diffrn_reflns_point_group_measured_fraction_max 0.999
_diffrn_reflns_theta_full 25.242
_diffrn_reflns_theta_max 26.021
_diffrn_reflns_theta_min 2.118
_diffrn_source 'microfocus sealed x-ray tube'
_diffrn_source_type 'Incoatec I/mS high brilliance'
_diffrn_standards_number 0
_exptl_absorpt_coefficient_mu 0.475
_exptl_absorpt_correction_T_max 0.3334
_exptl_absorpt_correction_T_min 0.2814
_exptl_absorpt_correction_type multi-scan
_exptl_absorpt_process_details
;
SADABS-2014/5 (Bruker,2014/5) was used for absorption correction.
wR2(int) was 0.1191 before and 0.0809 after correction.
The Ratio of minimum to maximum transmission is 0.8440.
The \l/2 correction factor is Not present.
;
_exptl_crystal_colour 'clear light orange'
_exptl_crystal_colour_lustre clear
_exptl_crystal_colour_modifier light
_exptl_crystal_colour_primary orange
_exptl_crystal_density_diffrn 1.403
_exptl_crystal_description Block
_exptl_crystal_F_000 832
_exptl_crystal_recrystallization_method 'Recrystallised from a mixture of THF and petroleum ether by slow cooling'
_exptl_crystal_size_max 0.19
_exptl_crystal_size_mid 0.16
_exptl_crystal_size_min 0.09
_refine_diff_density_max 1.579
_refine_diff_density_min -1.325
_refine_diff_density_rms 0.097
_refine_ls_extinction_method none
_refine_ls_goodness_of_fit_ref 1.044
_refine_ls_hydrogen_treatment constr
_refine_ls_matrix_type full
_refine_ls_number_parameters 506
_refine_ls_number_reflns 7458
_refine_ls_number_restraints 132
_refine_ls_restrained_S_all 1.036
_refine_ls_R_factor_all 0.0472
_refine_ls_R_factor_gt 0.0399
_refine_ls_shift/su_max 0.000
_refine_ls_shift/su_mean 0.000
_refine_ls_structure_factor_coef Fsqd
_refine_ls_weighting_details 'w=1/[\s^2^(Fo^2^)+(0.0706P)^2^+1.8863P] where P=(Fo^2^+2Fc^2^)/3'
_refine_ls_weighting_scheme calc
_refine_ls_wR_factor_gt 0.1047
_refine_ls_wR_factor_ref 0.1098
_reflns_Friedel_coverage 0.000
_reflns_number_gt 6552
_reflns_number_total 7458
_reflns_threshold_expression 'I > 2\s(I)'
_cod_data_source_file c9sc03225h2.cif
_cod_data_source_block compound_2a
_cod_database_code 1555287
_shelx_space_group_comment
;
The symmetry employed for this shelxl refinement is uniquely defined
by the following loop, which should always be used as a source of
symmetry information in preference to the above space-group names.
They are only intended as comments.
;
_shelx_estimated_absorpt_t_max 0.959
_shelx_estimated_absorpt_t_min 0.915
_olex2_refinement_description
;
1. Fixed Uiso
 At 1.2 times of:
  All C(H) groups, All C(H,H) groups
2. Restrained distances
 C51-C50 \\sim C50-C49 \\sim C49-C48
 with sigma of 0.02
 O47-C51 \\sim O47-C48
 with sigma of 0.02
 O47-C50 \\sim O47-C49
 with sigma of 0.04
 C50-C48 \\sim C51-C49
 with sigma of 0.04
 C51B-C50B \\sim C50B-C49B \\sim C49B-C48B
 with sigma of 0.02
 O47B-C51B \\sim O47B-C48B
 with sigma of 0.02
 O47B-C50B \\sim O47B-C49B
 with sigma of 0.04
 C50B-C48B \\sim C51B-C49B
 with sigma of 0.04
3. Uiso/Uaniso restraints and constraints
O47 \\sim C48 \\sim C49 \\sim C50 \\sim C51: within 2A with sigma of 0.04 and
sigma for terminal atoms of 0.08
O47B \\sim C48B \\sim C49B \\sim C50B \\sim C51B: within 2A with sigma of 0.04
and sigma for terminal atoms of 0.08
4. Rigid body (RIGU) restrains
 O47, C48, C49, C50, C51
 with sigma for 1-2 distances of 0.004 and sigma for 1-3 distances of 0.004
 O47B, C48B, C49B, C50B, C51B
 with sigma for 1-2 distances of 0.004 and sigma for 1-3 distances of 0.004
5. Others
 Sof(O47B)=Sof(C48B)=Sof(H48C)=Sof(H48D)=Sof(C49B)=Sof(H49C)=Sof(H49D)=
 Sof(C50B)=Sof(H50C)=Sof(H50D)=Sof(C51B)=Sof(H51C)=Sof(H51D)=1-FVAR(1)
 Sof(O47)=Sof(C48)=Sof(H48A)=Sof(H48B)=Sof(C49)=Sof(H49A)=Sof(H49B)=Sof(C50)=
 Sof(H50A)=Sof(H50B)=Sof(C51)=Sof(H51A)=Sof(H51B)=FVAR(1)
6.a Secondary CH2 refined with riding coordinates:
 C14(H14A,H14B), C26(H26A,H26B), C27(H27A,H27B), C28(H28A,H28B), C48(H48A,
 H48B), C49(H49A,H49B), C50(H50A,H50B), C51(H51A,H51B), C43(H43A,H43B),
 C44(H44A,H44B), C45(H45A,H45B), C46(H46A,H46B), C48B(H48C,H48D), C49B(H49C,
 H49D), C50B(H50C,H50D), C51B(H51C,H51D)
6.b Aromatic/amide H refined with riding coordinates:
 C2(H2), C3(H3), C4(H4), C5(H5), C6(H6), C9(H9), C10(H10), C11(H11), C12(H12),
 C13(H13), C16(H16), C17(H17), C18(H18), C31(H31), C32(H32), C33(H33), C34(H34),
  C35(H35), C37(H37), C38(H38), C39(H39), C40(H40), C41(H41)
;
_shelx_shelxl_version_number 2014/7
_olex2_diffrn_ambient_temperature_device 'Oxford Cryosystems'
_olex2_exptl_crystal_mounting_method 'The crystal was mounted on a 100 micro/m MITIGEN holder oil'
_olex2_submission_special_instructions 'No special instructions were received'

loop_
_space_group_symop_operation_xyz
'x, y, z'
'-x, -y, -z'

loop_
_atom_site_label
_atom_site_type_symbol
_atom_site_fract_x
_atom_site_fract_y
_atom_site_fract_z
_atom_site_U_iso_or_equiv
_atom_site_adp_type
_atom_site_occupancy
_atom_site_site_symmetry_order
_atom_site_calc_flag
_atom_site_refinement_flags_posn
_atom_site_refinement_flags_adp
_atom_site_refinement_flags_occupancy
_atom_site_disorder_assembly
_atom_site_disorder_group
C1 C 0.6355(2) 0.5458(2) 0.19519(19) 0.0171(5) Uani 1 1 d . . . . .
C2 C 0.6178(3) 0.6030(2) 0.11831(19) 0.0193(5) Uani 1 1 d . . . . .
H2 H 0.5385 0.6256 0.0941 0.023 Uiso 1 1 calc R . . . .
C3 C 0.7152(3) 0.6266(2) 0.0775(2) 0.0219(6) Uani 1 1 d . . . . .
H3 H 0.7024 0.6649 0.0253 0.026 Uiso 1 1 calc R . . . .
C4 C 0.8316(3) 0.5946(2) 0.1125(2) 0.0227(6) Uani 1 1 d . . . . .
H4 H 0.8979 0.6099 0.0837 0.027 Uiso 1 1 calc R . . . .
C5 C 0.8509(3) 0.5400(2) 0.1898(2) 0.0228(6) Uani 1 1 d . . . . .
H5 H 0.9307 0.5192 0.2146 0.027 Uiso 1 1 calc R . . . .
C6 C 0.7532(3) 0.5161(2) 0.2309(2) 0.0212(6) Uani 1 1 d . . . . .
H6 H 0.7668 0.4790 0.2838 0.025 Uiso 1 1 calc R . . . .
P7 P 0.50093(6) 0.50508(5) 0.23850(5) 0.01541(15) Uani 1 1 d . . . . .
C8 C 0.4693(2) 0.3577(2) 0.17507(19) 0.0186(5) Uani 1 1 d . . . . .
C9 C 0.5305(3) 0.3099(2) 0.1045(2) 0.0227(6) Uani 1 1 d . . . . .
H9 H 0.5915 0.3538 0.0875 0.027 Uiso 1 1 calc R . . . .
C10 C 0.5026(3) 0.1977(2) 0.0586(2) 0.0285(7) Uani 1 1 d . . . . .
H10 H 0.5442 0.1660 0.0101 0.034 Uiso 1 1 calc R . . . .
C11 C 0.4150(3) 0.1326(2) 0.0831(2) 0.0289(7) Uani 1 1 d . . . . .
H11 H 0.3970 0.0561 0.0522 0.035 Uiso 1 1 calc R . . . .
C12 C 0.3532(3) 0.1795(3) 0.1532(2) 0.0303(7) Uani 1 1 d . . . . .
H12 H 0.2932 0.1349 0.1708 0.036 Uiso 1 1 calc R . . . .
C13 C 0.3795(3) 0.2919(2) 0.1978(2) 0.0256(6) Uani 1 1 d . . . . .
H13 H 0.3353 0.3241 0.2445 0.031 Uiso 1 1 calc R . . . .
C14 C 0.5608(2) 0.4833(2) 0.36058(19) 0.0184(5) Uani 1 1 d . . . . .
H14A H 0.5034 0.4320 0.3794 0.022 Uiso 1 1 calc R . . . .
H14B H 0.6406 0.4478 0.3636 0.022 Uiso 1 1 calc R . . . .
C15 C 0.5761(2) 0.5946(2) 0.42671(18) 0.0166(5) Uani 1 1 d . . . . .
C16 C 0.6707(2) 0.6158(2) 0.50495(19) 0.0205(6) Uani 1 1 d . . . . .
H16 H 0.7293 0.5606 0.5156 0.025 Uiso 1 1 calc R . . . .
C17 C 0.6797(3) 0.7176(2) 0.5678(2) 0.0228(6) Uani 1 1 d . . . . .
H17 H 0.7451 0.7338 0.6211 0.027 Uiso 1 1 calc R . . . .
C18 C 0.5911(3) 0.7955(2) 0.5511(2) 0.0217(6) Uani 1 1 d . . . . .
H18 H 0.5935 0.8647 0.5944 0.026 Uiso 1 1 calc R . . . .
C19 C 0.4994(2) 0.7717(2) 0.47086(19) 0.0173(5) Uani 1 1 d . . . . .
N20 N 0.49049(19) 0.67228(18) 0.40704(15) 0.0156(4) Uani 1 1 d . . . . .
Mo21 Mo 0.34628(2) 0.63898(2) 0.27018(2) 0.01353(9) Uani 1 1 d . . . . .
C22 C 0.4037(2) 0.7587(2) 0.20640(19) 0.0198(6) Uani 1 1 d . . . . .
O23 O 0.4180(2) 0.82440(18) 0.15949(16) 0.0307(5) Uani 1 1 d . . . . .
C24 C 0.2408(2) 0.5222(2) 0.30268(18) 0.0178(5) Uani 1 1 d . . . . .
O25 O 0.16414(17) 0.45781(16) 0.30821(14) 0.0221(4) Uani 1 1 d . . . . .
C26 C 0.2507(3) 0.5572(2) 0.1213(2) 0.0229(6) Uani 1 1 d . . . . .
H26A H 0.2906 0.5709 0.0692 0.027 Uiso 1 1 calc R . . . .
H26B H 0.2176 0.4783 0.1131 0.027 Uiso 1 1 calc R . . . .
C27 C 0.1774(3) 0.6431(2) 0.1555(2) 0.0244(6) Uani 1 1 d . . . . .
H27A H 0.0985 0.6178 0.1687 0.029 Uiso 1 1 calc R . . . .
H27B H 0.1716 0.7105 0.1247 0.029 Uiso 1 1 calc R . . . .
C28 C 0.4073(2) 0.8572(2) 0.44770(19) 0.0177(5) Uani 1 1 d . . . . .
H28A H 0.4411 0.9103 0.4134 0.021 Uiso 1 1 calc R . . . .
H28B H 0.3897 0.9013 0.5070 0.021 Uiso 1 1 calc R . . . .
P29 P 0.26462(6) 0.78611(5) 0.37411(5) 0.01461(15) Uani 1 1 d . . . . .
C30 C 0.1783(2) 0.9081(2) 0.34550(19) 0.0172(5) Uani 1 1 d . . . . .
C31 C 0.1329(2) 0.9797(2) 0.4150(2) 0.0200(6) Uani 1 1 d . . . . .
H31 H 0.1464 0.9652 0.4778 0.024 Uiso 1 1 calc R . . . .
C32 C 0.0676(3) 1.0729(2) 0.3929(2) 0.0232(6) Uani 1 1 d . . . . .
H32 H 0.0375 1.1219 0.4407 0.028 Uiso 1 1 calc R . . . .
C33 C 0.0467(3) 1.0938(2) 0.3010(2) 0.0236(6) Uani 1 1 d . . . . .
H33 H 0.0018 1.1568 0.2858 0.028 Uiso 1 1 calc R . . . .
C34 C 0.0916(3) 1.0224(2) 0.2313(2) 0.0243(6) Uani 1 1 d . . . . .
H34 H 0.0769 1.0364 0.1684 0.029 Uiso 1 1 calc R . . . .
C35 C 0.1580(3) 0.9303(2) 0.2537(2) 0.0227(6) Uani 1 1 d . . . . .
H35 H 0.1896 0.8824 0.2061 0.027 Uiso 1 1 calc R . . . .
C36 C 0.1803(2) 0.7389(2) 0.45727(19) 0.0176(5) Uani 1 1 d . . . . .
C37 C 0.2289(3) 0.7448(2) 0.5526(2) 0.0219(6) Uani 1 1 d . . . . .
H37 H 0.3086 0.7785 0.5788 0.026 Uiso 1 1 calc R . . . .
C38 C 0.1600(3) 0.7010(2) 0.6105(2) 0.0291(7) Uani 1 1 d . . . . .
H38 H 0.1931 0.7055 0.6759 0.035 Uiso 1 1 calc R . . . .
C39 C 0.0450(3) 0.6517(2) 0.5729(2) 0.0319(8) Uani 1 1 d . . . . .
H39 H -0.0010 0.6214 0.6120 0.038 Uiso 1 1 calc R . . . .
C40 C -0.0036(3) 0.6462(2) 0.4781(2) 0.0303(7) Uani 1 1 d . . . . .
H40 H -0.0832 0.6124 0.4522 0.036 Uiso 1 1 calc R . . . .
C41 C 0.0631(3) 0.6897(2) 0.4203(2) 0.0239(6) Uani 1 1 d . . . . .
H41 H 0.0286 0.6859 0.3552 0.029 Uiso 1 1 calc R . . . .
O47 O 0.0637(4) 0.7298(4) -0.1605(3) 0.0321(13) Uani 0.502(6) 1 d D U P A 1
C48 C -0.0198(11) 0.7168(11) -0.1024(8) 0.032(3) Uani 0.502(6) 1 d D U P A 1
H48A H -0.0070 0.6455 -0.0776 0.038 Uiso 0.502(6) 1 calc R . P A 1
H48B H -0.1045 0.7136 -0.1392 0.038 Uiso 0.502(6) 1 calc R . P A 1
C49 C -0.0003(9) 0.8176(9) -0.0204(7) 0.026(2) Uani 0.502(6) 1 d D U P A 1
H49A H 0.0010 0.7927 0.0406 0.031 Uiso 0.502(6) 1 calc R . P A 1
H49B H -0.0651 0.8721 -0.0299 0.031 Uiso 0.502(6) 1 calc R . P A 1
C50 C 0.1270(12) 0.8706(13) -0.0242(14) 0.029(3) Uani 0.502(6) 1 d D U P A 1
H50A H 0.1192 0.9440 -0.0461 0.035 Uiso 0.502(6) 1 calc R . P A 1
H50B H 0.1830 0.8814 0.0383 0.035 Uiso 0.502(6) 1 calc R . P A 1
C51 C 0.1706(7) 0.7798(6) -0.0966(5) 0.0318(17) Uani 0.502(6) 1 d D U P A 1
H51A H 0.2257 0.8146 -0.1306 0.038 Uiso 0.502(6) 1 calc R . P A 1
H51B H 0.2151 0.7223 -0.0647 0.038 Uiso 0.502(6) 1 calc R . P A 1
O42 O 0.6493(3) 0.9698(2) 0.34758(17) 0.0448(6) Uani 1 1 d . . . . .
C43 C 0.6629(5) 1.0092(3) 0.2627(3) 0.0541(11) Uani 1 1 d . . . . .
H43A H 0.7090 1.0834 0.2788 0.065 Uiso 1 1 calc R . . . .
H43B H 0.5816 1.0180 0.2241 0.065 Uiso 1 1 calc R . . . .
C44 C 0.7313(3) 0.9222(3) 0.2084(2) 0.0398(8) Uani 1 1 d . . . . .
H44A H 0.7907 0.9590 0.1792 0.048 Uiso 1 1 calc R . . . .
H44B H 0.6743 0.8702 0.1582 0.048 Uiso 1 1 calc R . . . .
C45 C 0.7964(3) 0.8598(3) 0.2837(2) 0.0366(8) Uani 1 1 d . . . . .
H45A H 0.8119 0.7813 0.2563 0.044 Uiso 1 1 calc R . . . .
H45B H 0.8746 0.8999 0.3183 0.044 Uiso 1 1 calc R . . . .
C46 C 0.7036(3) 0.8623(3) 0.3466(2) 0.0323(7) Uani 1 1 d . . . . .
H46A H 0.6405 0.7998 0.3212 0.039 Uiso 1 1 calc R . . . .
H46B H 0.7438 0.8544 0.4113 0.039 Uiso 1 1 calc R . . . .
O47B O 0.0347(5) 0.9042(4) -0.0144(3) 0.0378(15) Uani 0.498(6) 1 d D U P A 2
C48B C 0.1497(13) 0.8661(13) -0.0322(15) 0.033(3) Uani 0.498(6) 1 d D U P A 2
H48C H 0.2095 0.8724 0.0282 0.040 Uiso 0.498(6) 1 calc R . P A 2
H48D H 0.1818 0.9131 -0.0722 0.040 Uiso 0.498(6) 1 calc R . P A 2
C49B C 0.1309(8) 0.7441(7) -0.0822(6) 0.039(2) Uani 0.498(6) 1 d D U P A 2
H49C H 0.1907 0.6964 -0.0502 0.046 Uiso 0.498(6) 1 calc R . P A 2
H49D H 0.1397 0.7371 -0.1489 0.046 Uiso 0.498(6) 1 calc R . P A 2
C50B C 0.0009(10) 0.7101(11) -0.0761(8) 0.034(3) Uani 0.498(6) 1 d D U P A 2
H50C H -0.0551 0.7039 -0.1382 0.041 Uiso 0.498(6) 1 calc R . P A 2
H50D H -0.0022 0.6370 -0.0540 0.041 Uiso 0.498(6) 1 calc R . P A 2
C51B C -0.0314(11) 0.8064(9) -0.0044(8) 0.032(2) Uani 0.498(6) 1 d D U P A 2
H51C H -0.1205 0.8170 -0.0174 0.038 Uiso 0.498(6) 1 calc R . P A 2
H51D H -0.0072 0.7905 0.0606 0.038 Uiso 0.498(6) 1 calc R . P A 2

loop_
_atom_site_aniso_label
_atom_site_aniso_U_11
_atom_site_aniso_U_22
_atom_site_aniso_U_33
_atom_site_aniso_U_23
_atom_site_aniso_U_13
_atom_site_aniso_U_12
C1 0.0187(13) 0.0120(12) 0.0213(13) 0.0019(10) 0.0070(10) 0.0017(10)
C2 0.0218(14) 0.0167(13) 0.0200(13) 0.0033(10) 0.0054(11) 0.0059(11)
C3 0.0258(15) 0.0188(14) 0.0221(14) 0.0058(11) 0.0055(11) 0.0009(11)
C4 0.0217(14) 0.0202(14) 0.0262(15) 0.0000(11) 0.0087(11) -0.0013(11)
C5 0.0183(13) 0.0193(14) 0.0310(15) 0.0055(12) 0.0043(11) 0.0032(11)
C6 0.0226(14) 0.0149(13) 0.0269(15) 0.0068(11) 0.0043(11) 0.0041(11)
P7 0.0173(3) 0.0115(3) 0.0193(3) 0.0047(3) 0.0058(3) 0.0053(2)
C8 0.0207(13) 0.0134(13) 0.0231(14) 0.0061(10) 0.0048(11) 0.0070(10)
C9 0.0271(15) 0.0153(13) 0.0276(15) 0.0045(11) 0.0090(12) 0.0054(11)
C10 0.0401(18) 0.0189(15) 0.0282(16) 0.0017(12) 0.0126(13) 0.0067(13)
C11 0.0394(18) 0.0119(13) 0.0345(17) 0.0015(12) 0.0076(14) 0.0058(12)
C12 0.0332(17) 0.0173(14) 0.0433(19) 0.0080(13) 0.0127(14) 0.0002(12)
C13 0.0291(15) 0.0166(14) 0.0335(16) 0.0034(12) 0.0128(13) 0.0062(11)
C14 0.0204(13) 0.0163(13) 0.0215(13) 0.0086(11) 0.0060(11) 0.0069(10)
C15 0.0183(13) 0.0159(13) 0.0199(13) 0.0087(10) 0.0093(10) 0.0030(10)
C16 0.0171(13) 0.0243(14) 0.0239(14) 0.0121(11) 0.0064(11) 0.0025(11)
C17 0.0205(14) 0.0260(15) 0.0222(14) 0.0091(12) 0.0014(11) -0.0038(11)
C18 0.0254(14) 0.0169(13) 0.0229(14) 0.0051(11) 0.0044(11) -0.0031(11)
C19 0.0192(13) 0.0130(12) 0.0221(13) 0.0056(10) 0.0076(11) -0.0007(10)
N20 0.0170(11) 0.0117(10) 0.0201(11) 0.0048(8) 0.0066(9) 0.0009(8)
Mo21 0.01501(13) 0.00901(12) 0.01744(13) 0.00302(8) 0.00449(9) 0.00383(8)
C22 0.0176(13) 0.0183(13) 0.0237(14) 0.0016(11) 0.0063(11) 0.0072(10)
O23 0.0373(12) 0.0265(11) 0.0372(12) 0.0184(10) 0.0169(10) 0.0070(9)
C24 0.0217(14) 0.0153(13) 0.0160(13) 0.0007(10) 0.0041(10) 0.0094(11)
O25 0.0220(10) 0.0164(10) 0.0295(11) 0.0066(8) 0.0068(8) 0.0003(8)
C26 0.0284(15) 0.0169(14) 0.0223(14) 0.0044(11) 0.0019(12) 0.0006(11)
C27 0.0247(15) 0.0213(14) 0.0249(15) 0.0045(11) -0.0010(12) 0.0011(11)
C28 0.0213(13) 0.0111(12) 0.0203(13) 0.0015(10) 0.0044(11) 0.0002(10)
P29 0.0175(3) 0.0083(3) 0.0193(3) 0.0030(2) 0.0062(3) 0.0030(2)
C30 0.0159(12) 0.0103(12) 0.0260(14) 0.0019(10) 0.0066(10) 0.0023(10)
C31 0.0248(14) 0.0123(13) 0.0232(14) 0.0032(10) 0.0051(11) 0.0033(11)
C32 0.0272(15) 0.0106(12) 0.0327(16) 0.0016(11) 0.0102(12) 0.0060(11)
C33 0.0268(15) 0.0110(13) 0.0348(16) 0.0071(11) 0.0070(12) 0.0047(11)
C34 0.0339(16) 0.0150(13) 0.0266(15) 0.0085(11) 0.0079(12) 0.0057(12)
C35 0.0294(15) 0.0155(13) 0.0261(15) 0.0061(11) 0.0105(12) 0.0061(11)
C36 0.0244(14) 0.0054(11) 0.0268(14) 0.0029(10) 0.0138(11) 0.0054(10)
C37 0.0283(15) 0.0138(13) 0.0278(15) 0.0065(11) 0.0121(12) 0.0094(11)
C38 0.0468(19) 0.0163(14) 0.0339(17) 0.0131(12) 0.0229(14) 0.0158(13)
C39 0.0464(19) 0.0103(13) 0.052(2) 0.0116(13) 0.0365(17) 0.0088(13)
C40 0.0329(17) 0.0097(13) 0.053(2) -0.0003(13) 0.0261(15) -0.0008(11)
C41 0.0279(15) 0.0128(13) 0.0323(16) 0.0000(11) 0.0125(12) 0.0013(11)
O47 0.042(3) 0.023(2) 0.030(2) 0.0043(17) 0.0041(19) 0.0064(18)
C48 0.035(4) 0.022(4) 0.036(5) 0.003(4) 0.003(4) 0.007(3)
C49 0.033(5) 0.022(4) 0.024(4) 0.011(3) 0.004(3) 0.005(3)
C50 0.035(5) 0.021(4) 0.033(5) 0.004(3) 0.009(4) 0.006(3)
C51 0.038(4) 0.023(4) 0.034(4) 0.004(3) 0.008(3) 0.008(3)
O42 0.0678(18) 0.0318(13) 0.0381(14) 0.0006(11) 0.0237(13) 0.0073(12)
C43 0.101(4) 0.0191(17) 0.043(2) 0.0039(15) 0.017(2) 0.0065(19)
C44 0.050(2) 0.0381(19) 0.0335(18) 0.0062(15) 0.0147(16) -0.0064(16)
C45 0.0338(18) 0.0361(19) 0.0372(18) 0.0001(15) 0.0070(14) -0.0078(14)
C46 0.0387(18) 0.0277(16) 0.0293(17) 0.0044(13) 0.0056(14) -0.0079(14)
O47B 0.053(3) 0.019(3) 0.045(3) 0.0103(19) 0.015(2) 0.008(2)
C48B 0.039(5) 0.026(4) 0.038(6) 0.013(4) 0.010(4) 0.004(3)
C49B 0.050(5) 0.025(4) 0.046(5) 0.009(3) 0.018(4) 0.010(3)
C50B 0.044(5) 0.024(4) 0.038(6) 0.010(4) 0.009(4) 0.001(3)
C51B 0.037(5) 0.020(4) 0.039(5) 0.010(3) 0.005(3) 0.005(3)

loop_
_atom_type_symbol
_atom_type_description
_atom_type_scat_dispersion_real
_atom_type_scat_dispersion_imag
_atom_type_scat_source
C C 0.0033 0.0016 'International Tables Vol C Tables 4.2.6.8 and 6.1.1.4'
H H 0.0000 0.0000 'International Tables Vol C Tables 4.2.6.8 and 6.1.1.4'
Mo Mo -1.6832 0.6857 'International Tables Vol C Tables 4.2.6.8 and 6.1.1.4'
N N 0.0061 0.0033 'International Tables Vol C Tables 4.2.6.8 and 6.1.1.4'
O O 0.0106 0.0060 'International Tables Vol C Tables 4.2.6.8 and 6.1.1.4'
P P 0.1023 0.0942 'International Tables Vol C Tables 4.2.6.8 and 6.1.1.4'

loop_
_geom_angle_atom_site_label_1
_geom_angle_atom_site_label_2
_geom_angle_atom_site_label_3
_geom_angle
C2 C1 P7 118.2(2)
C6 C1 C2 118.7(2)
C6 C1 P7 123.0(2)
C1 C2 H2 119.8
C3 C2 C1 120.3(3)
C3 C2 H2 119.8
C2 C3 H3 119.8
C2 C3 C4 120.4(3)
C4 C3 H3 119.8
C3 C4 H4 120.1
C3 C4 C5 119.9(3)
C5 C4 H4 120.1
C4 C5 H5 120.1
C4 C5 C6 119.9(3)
C6 C5 H5 120.1
C1 C6 H6 119.6
C5 C6 C1 120.8(3)
C5 C6 H6 119.6
C1 P7 C8 101.13(12)
C1 P7 C14 104.98(12)
C1 P7 Mo21 121.53(9)
C8 P7 C14 101.17(12)
C8 P7 Mo21 125.18(9)
C14 P7 Mo21 99.24(9)
C9 C8 P7 122.8(2)
C13 C8 P7 118.6(2)
C13 C8 C9 118.6(3)
C8 C9 H9 119.8
C8 C9 C10 120.4(3)
C10 C9 H9 119.8
C9 C10 H10 119.8
C11 C10 C9 120.5(3)
C11 C10 H10 119.8
C10 C11 H11 120.2
C10 C11 C12 119.7(3)
C12 C11 H11 120.2
C11 C12 H12 120.1
C11 C12 C13 119.9(3)
C13 C12 H12 120.1
C8 C13 C12 121.0(3)
C8 C13 H13 119.5
C12 C13 H13 119.5
P7 C14 H14A 109.8
P7 C14 H14B 109.8
H14A C14 H14B 108.2
C15 C14 P7 109.52(18)
C15 C14 H14A 109.8
C15 C14 H14B 109.8
C16 C15 C14 120.9(2)
N20 C15 C14 116.7(2)
N20 C15 C16 122.4(2)
C15 C16 H16 120.1
C15 C16 C17 119.9(3)
C17 C16 H16 120.1
C16 C17 H17 120.7
C16 C17 C18 118.5(3)
C18 C17 H17 120.7
C17 C18 H18 120.2
C19 C18 C17 119.6(3)
C19 C18 H18 120.2
C18 C19 C28 120.8(2)
N20 C19 C18 122.5(2)
N20 C19 C28 116.6(2)
C15 N20 Mo21 120.90(17)
C19 N20 C15 116.9(2)
C19 N20 Mo21 122.10(17)
N20 Mo21 P7 76.35(6)
N20 Mo21 P29 75.39(6)
C22 Mo21 P7 96.84(7)
C22 Mo21 N20 98.91(9)
C22 Mo21 C26 84.39(11)
C22 Mo21 C27 80.15(11)
C22 Mo21 P29 88.88(8)
C24 Mo21 P7 92.67(7)
C24 Mo21 N20 98.67(9)
C24 Mo21 C22 161.56(11)
C24 Mo21 C26 81.14(10)
C24 Mo21 C27 81.42(11)
C24 Mo21 P29 90.20(7)
C26 Mo21 P7 82.90(7)
C26 Mo21 N20 159.23(9)
C26 Mo21 C27 36.09(10)
C26 Mo21 P29 125.31(7)
C27 Mo21 P7 118.98(8)
C27 Mo21 N20 164.67(9)
C27 Mo21 P29 89.28(8)
P29 Mo21 P7 151.71(2)
O23 C22 Mo21 168.6(2)
O25 C24 Mo21 167.9(2)
Mo21 C26 H26A 116.4
Mo21 C26 H26B 116.4
H26A C26 H26B 113.4
C27 C26 Mo21 72.10(16)
C27 C26 H26A 116.4
C27 C26 H26B 116.4
Mo21 C27 H27A 116.4
Mo21 C27 H27B 116.4
C26 C27 Mo21 71.81(16)
C26 C27 H27A 116.4
C26 C27 H27B 116.4
H27A C27 H27B 113.4
C19 C28 H28A 109.6
C19 C28 H28B 109.6
C19 C28 P29 110.41(18)
H28A C28 H28B 108.1
P29 C28 H28A 109.6
P29 C28 H28B 109.6
C28 P29 Mo21 100.64(9)
C30 P29 Mo21 129.38(9)
C30 P29 C28 101.02(12)
C36 P29 Mo21 116.51(8)
C36 P29 C28 105.31(13)
C36 P29 C30 100.80(12)
C31 C30 P29 120.6(2)
C31 C30 C35 119.2(2)
C35 C30 P29 120.2(2)
C30 C31 H31 119.8
C30 C31 C32 120.4(3)
C32 C31 H31 119.8
C31 C32 H32 120.0
C33 C32 C31 120.0(3)
C33 C32 H32 120.0
C32 C33 H33 120.1
C34 C33 C32 119.9(3)
C34 C33 H33 120.1
C33 C34 H34 120.0
C33 C34 C35 120.0(3)
C35 C34 H34 120.0
C30 C35 C34 120.4(3)
C30 C35 H35 119.8
C34 C35 H35 119.8
C37 C36 P29 123.6(2)
C37 C36 C41 119.2(3)
C41 C36 P29 117.1(2)
C36 C37 H37 120.1
C36 C37 C38 119.9(3)
C38 C37 H37 120.1
C37 C38 H38 119.8
C39 C38 C37 120.3(3)
C39 C38 H38 119.8
C38 C39 H39 120.1
C38 C39 C40 119.8(3)
C40 C39 H39 120.1
C39 C40 H40 119.7
C39 C40 C41 120.5(3)
C41 C40 H40 119.7
C36 C41 H41 119.9
C40 C41 C36 120.3(3)
C40 C41 H41 119.9
C48 O47 C51 104.2(7)
O47 C48 H48A 110.0
O47 C48 H48B 110.0
O47 C48 C49 108.5(8)
H48A C48 H48B 108.4
C49 C48 H48A 110.0
C49 C48 H48B 110.0
C48 C49 H49A 111.2
C48 C49 H49B 111.2
C48 C49 C50 103.0(7)
H49A C49 H49B 109.1
C50 C49 H49A 111.2
C50 C49 H49B 111.2
C49 C50 H50A 111.5
C49 C50 H50B 111.5
H50A C50 H50B 109.3
C51 C50 C49 101.5(8)
C51 C50 H50A 111.5
C51 C50 H50B 111.5
O47 C51 C50 106.2(8)
O47 C51 H51A 110.5
O47 C51 H51B 110.5
C50 C51 H51A 110.5
C50 C51 H51B 110.5
H51A C51 H51B 108.7
C46 O42 C43 108.1(3)
O42 C43 H43A 110.2
O42 C43 H43B 110.2
O42 C43 C44 107.4(3)
H43A C43 H43B 108.5
C44 C43 H43A 110.2
C44 C43 H43B 110.2
C43 C44 H44A 111.1
C43 C44 H44B 111.1
C43 C44 C45 103.4(3)
H44A C44 H44B 109.1
C45 C44 H44A 111.1
C45 C44 H44B 111.1
C44 C45 H45A 111.6
C44 C45 H45B 111.6
H45A C45 H45B 109.4
C46 C45 C44 100.9(3)
C46 C45 H45A 111.6
C46 C45 H45B 111.6
O42 C46 C45 106.2(3)
O42 C46 H46A 110.5
O42 C46 H46B 110.5
C45 C46 H46A 110.5
C45 C46 H46B 110.5
H46A C46 H46B 108.7
C51B O47B C48B 105.5(9)
O47B C48B H48C 110.1
O47B C48B H48D 110.1
O47B C48B C49B 108.0(9)
H48C C48B H48D 108.4
C49B C48B H48C 110.1
C49B C48B H48D 110.1
C48B C49B H49C 110.9
C48B C49B H49D 110.9
C48B C49B C50B 104.4(8)
H49C C49B H49D 108.9
C50B C49B H49C 110.9
C50B C49B H49D 110.9
C49B C50B H50C 111.1
C49B C50B H50D 111.1
H50C C50B H50D 109.1
C51B C50B C49B 103.1(8)
C51B C50B H50C 111.1
C51B C50B H50D 111.1
O47B C51B C50B 105.8(8)
O47B C51B H51C 110.6
O47B C51B H51D 110.6
C50B C51B H51C 110.6
C50B C51B H51D 110.6
H51C C51B H51D 108.7

loop_
_geom_bond_atom_site_label_1
_geom_bond_atom_site_label_2
_geom_bond_distance
C1 C2 1.404(4)
C1 C6 1.394(4)
C1 P7 1.828(3)
C2 H2 0.9500
C2 C3 1.384(4)
C3 H3 0.9500
C3 C4 1.388(4)
C4 H4 0.9500
C4 C5 1.389(4)
C5 H5 0.9500
C5 C6 1.391(4)
C6 H6 0.9500
P7 C8 1.843(3)
P7 C14 1.850(3)
P7 Mo21 2.4328(7)
C8 C9 1.392(4)
C8 C13 1.391(4)
C9 H9 0.9500
C9 C10 1.398(4)
C10 H10 0.9500
C10 C11 1.378(4)
C11 H11 0.9500
C11 C12 1.388(4)
C12 H12 0.9500
C12 C13 1.393(4)
C13 H13 0.9500
C14 H14A 0.9900
C14 H14B 0.9900
C14 C15 1.493(4)
C15 C16 1.384(4)
C15 N20 1.374(3)
C16 H16 0.9500
C16 C17 1.384(4)
C17 H17 0.9500
C17 C18 1.390(4)
C18 H18 0.9500
C18 C19 1.385(4)
C19 N20 1.370(3)
C19 C28 1.500(4)
N20 Mo21 2.285(2)
Mo21 C22 2.005(3)
Mo21 C24 1.993(3)
Mo21 C26 2.275(3)
Mo21 C27 2.279(3)
Mo21 P29 2.4315(7)
C22 O23 1.162(3)
C24 O25 1.166(3)
C26 H26A 0.9900
C26 H26B 0.9900
C26 C27 1.410(4)
C27 H27A 0.9900
C27 H27B 0.9900
C28 H28A 0.9900
C28 H28B 0.9900
C28 P29 1.842(3)
P29 C30 1.833(3)
P29 C36 1.831(3)
C30 C31 1.392(4)
C30 C35 1.393(4)
C31 H31 0.9500
C31 C32 1.397(4)
C32 H32 0.9500
C32 C33 1.389(4)
C33 H33 0.9500
C33 C34 1.389(4)
C34 H34 0.9500
C34 C35 1.394(4)
C35 H35 0.9500
C36 C37 1.386(4)
C36 C41 1.394(4)
C37 H37 0.9500
C37 C38 1.407(4)
C38 H38 0.9500
C38 C39 1.374(5)
C39 H39 0.9500
C39 C40 1.379(5)
C40 H40 0.9500
C40 C41 1.388(4)
C41 H41 0.9500
O47 C48 1.401(12)
O47 C51 1.416(9)
C48 H48A 0.9900
C48 H48B 0.9900
C48 C49 1.528(12)
C49 H49A 0.9900
C49 H49B 0.9900
C49 C50 1.561(13)
C50 H50A 0.9900
C50 H50B 0.9900
C50 C51 1.537(12)
C51 H51A 0.9900
C51 H51B 0.9900
O42 C43 1.439(4)
O42 C46 1.434(4)
C43 H43A 0.9900
C43 H43B 0.9900
C43 C44 1.508(5)
C44 H44A 0.9900
C44 H44B 0.9900
C44 C45 1.520(5)
C45 H45A 0.9900
C45 H45B 0.9900
C45 C46 1.509(5)
C46 H46A 0.9900
C46 H46B 0.9900
O47B C48B 1.425(12)
O47B C51B 1.420(10)
C48B H48C 0.9900
C48B H48D 0.9900
C48B C49B 1.510(14)
C49B H49C 0.9900
C49B H49D 0.9900
C49B C50B 1.523(12)
C50B H50C 0.9900
C50B H50D 0.9900
C50B C51B 1.518(12)
C51B H51C 0.9900
C51B H51D 0.9900
